data_7243966
loop_
_publ_author_name
'Qiu, Miao-Miao'
'Chen, Ke-Fu'
'Liu, Qi-Rui'
'Miao, Wei-Ni'
'Liu, Bing'
'Xu, Ling'

_publ_section_title
;
 A ratiometric fluorescent sensor made of a terbium coordination polymer
 for the anthrax biomarker 2,6-dipicolinic acid with on-site detection
 assisted by a smartphone app
;
_journal_issue 1
_journal_name_full CrystEngComm
_journal_page_first 132
_journal_page_last 142
_journal_paper_doi 10.1039/D1CE01256H
_journal_volume 24
_journal_year 2022
_chemical_formula_moiety 'C13 H6 O6 Tb'
_chemical_formula_sum 'C13 H6 O6 Tb'
_chemical_formula_weight 417.10
_space_group_crystal_system monoclinic
_space_group_IT_number 14
_space_group_name_Hall '-P 2ybc'
_space_group_name_H-M_alt 'P 1 21/c 1'
_atom_sites_solution_hydrogens geom
_atom_sites_solution_primary direct
_audit_block_doi 10.5517/ccdc.csd.cc285t09
_audit_creation_date 2019-10-20
_audit_creation_method
;
Olex2 1.2
(compiled 2017.03.28 svn.r3405 for OlexSys, GUI svn.r5335)
;
_audit_update_record
;
2021-06-19 deposited with the CCDC.	2021-11-24 downloaded from the CCDC.
;
_cell_angle_alpha 90
_cell_angle_beta 94.149(5)
_cell_angle_gamma 90
_cell_formula_units_Z 4
_cell_length_a 12.9504(7)
_cell_length_b 12.8021(6)
_cell_length_c 6.8288(4)
_cell_measurement_reflns_used 1816
_cell_measurement_temperature 293(2)
_cell_measurement_theta_max 71.7070
_cell_measurement_theta_min 4.8460
_cell_volume 1129.20(10)
_computing_cell_refinement 'CrysAlisPro 1.171.38.46 (Rigaku OD, 2015)'
_computing_data_collection 'CrysAlisPro 1.171.38.46 (Rigaku OD, 2015)'
_computing_data_reduction 'CrysAlisPro 1.171.38.46 (Rigaku OD, 2015)'
_computing_molecular_graphics 'Olex2 (Dolomanov et al., 2009)'
_computing_publication_material 'Olex2 (Dolomanov et al., 2009)'
_computing_structure_refinement 'XL (Sheldrick, 2008)'
_computing_structure_solution 'XS (Sheldrick, 2008)'
_diffrn_ambient_temperature 293(2)
_diffrn_measured_fraction_theta_full 0.993
_diffrn_measured_fraction_theta_max 0.993
_diffrn_measurement_device_type 'multiwire proportional'
_diffrn_measurement_method 'phi and omega scans'
_diffrn_radiation_monochromator graphite
_diffrn_radiation_type CuK\a
_diffrn_radiation_wavelength 1.54178
_diffrn_reflns_av_R_equivalents 0.0346
_diffrn_reflns_av_unetI/netI 0.0433
_diffrn_reflns_Laue_measured_fraction_full 0.993
_diffrn_reflns_Laue_measured_fraction_max 0.993
_diffrn_reflns_limit_h_max 12
_diffrn_reflns_limit_h_min -15
_diffrn_reflns_limit_k_max 13
_diffrn_reflns_limit_k_min -15
_diffrn_reflns_limit_l_max 6
_diffrn_reflns_limit_l_min -8
_diffrn_reflns_number 3781
_diffrn_reflns_point_group_measured_fraction_full 0.993
_diffrn_reflns_point_group_measured_fraction_max 0.993
_diffrn_reflns_theta_full 66.593
_diffrn_reflns_theta_max 66.593
_diffrn_reflns_theta_min 9.513
_diffrn_source 'rotating-anode generator'
_exptl_absorpt_coefficient_mu 31.065
_exptl_absorpt_correction_T_max 1.00000
_exptl_absorpt_correction_T_min 0.26761
_exptl_absorpt_correction_type multi-scan
_exptl_absorpt_process_details
;
CrysAlisPro 1.171.38.46 (Rigaku Oxford Diffraction, 2015)
Empirical absorption correction using spherical harmonics,
 implemented in SCALE3 ABSPACK scaling algorithm.
;
_exptl_crystal_colour colorless
_exptl_crystal_density_diffrn 2.453
_exptl_crystal_description platelet
_exptl_crystal_F_000 788
_exptl_crystal_size_max 0.22
_exptl_crystal_size_mid 0.16
_exptl_crystal_size_min 0.05
_refine_diff_density_max 2.553
_refine_diff_density_min -1.258
_refine_diff_density_rms 0.218
_refine_ls_extinction_method none
_refine_ls_goodness_of_fit_ref 1.064
_refine_ls_hydrogen_treatment constr
_refine_ls_matrix_type full
_refine_ls_number_parameters 181
_refine_ls_number_reflns 1983
_refine_ls_number_restraints 0
_refine_ls_restrained_S_all 1.064
_refine_ls_R_factor_all 0.0525
_refine_ls_R_factor_gt 0.0456
_refine_ls_shift/su_max 0.001
_refine_ls_shift/su_mean 0.000
_refine_ls_structure_factor_coef Fsqd
_refine_ls_weighting_details 'w=1/[\s^2^(Fo^2^)+(0.0873P)^2^+0.5702P] where P=(Fo^2^+2Fc^2^)/3'
_refine_ls_weighting_scheme calc
_refine_ls_wR_factor_gt 0.1188
_refine_ls_wR_factor_ref 0.1250
_reflns_Friedel_coverage 0.000
_reflns_number_gt 1731
_reflns_number_total 1983
_reflns_threshold_expression 'I > 2\s(I)'
_cod_data_source_file d1ce01256h2.cif
_cod_data_source_block 14
_cod_depositor_comments 'Adding full bibliography for 7243966.cif.'
_cod_database_code 7243966
_shelx_shelxl_version_number 2014/7
_shelx_space_group_comment
;
The symmetry employed for this shelxl refinement is uniquely defined
by the following loop, which should always be used as a source of
symmetry information in preference to the above space-group names.
They are only intended as comments.
;
_olex2_refinement_description
;
;
_olex2_submission_special_instructions 'No special instructions were received'

loop_
_space_group_symop_operation_xyz
'x, y, z'
'-x, y+1/2, -z+1/2'
'-x, -y, -z'
'x, -y-1/2, z-1/2'

loop_
_atom_site_label
_atom_site_type_symbol
_atom_site_fract_x
_atom_site_fract_y
_atom_site_fract_z
_atom_site_U_iso_or_equiv
_atom_site_adp_type
_atom_site_occupancy
_atom_site_site_symmetry_order
_atom_site_calc_flag
_atom_site_refinement_flags_posn
_atom_site_refinement_flags_adp
_atom_site_refinement_flags_occupancy
_atom_site_disorder_assembly
_atom_site_disorder_group
Tb1 Tb 0.43616(3) 0.62935(3) 0.09358(6) 0.0150(2) Uani 1 1 d . . . . .
C11 C 0.2116(6) 0.4100(6) -0.2678(11) 0.0215(15) Uani 1 1 d . . . . .
C12 C 0.1286(6) 0.4706(6) -0.2296(10) 0.0210(14) Uani 1 1 d . . . . .
H12A H 0.1393 0.5340 -0.1650 0.025 Uiso 1 1 calc R U . . .
C13 C 0.0257(6) 0.4377(6) -0.2877(10) 0.0198(14) Uani 1 1 d . . . . .
C14 C 0.0105(6) 0.3397(6) -0.3888(10) 0.0202(14) Uani 1 1 d . . . . .
C15 C 0.1000(6) 0.2812(6) -0.4310(11) 0.0236(15) Uani 1 1 d . . . . .
H15A H 0.0916 0.2192 -0.5013 0.028 Uiso 1 1 calc R U . . .
C16 C 0.1967(6) 0.3137(6) -0.3714(12) 0.0252(16) Uani 1 1 d . . . . .
H16A H 0.2536 0.2731 -0.3981 0.030 Uiso 1 1 calc R U . . .
C17 C -0.0916(6) 0.3057(6) -0.4428(11) 0.0220(15) Uani 1 1 d . . . . .
H17A H -0.1022 0.2436 -0.5119 0.026 Uiso 1 1 calc R U . . .
C18 C -0.1757(6) 0.3643(5) -0.3936(10) 0.0185(15) Uani 1 1 d . . . . .
C19 C -0.1587(6) 0.4614(6) -0.2939(11) 0.0238(16) Uani 1 1 d . . . . .
H19A H -0.2151 0.5013 -0.2619 0.029 Uiso 1 1 calc R U . . .
C20 C -0.0611(6) 0.4964(6) -0.2450(11) 0.0218(14) Uani 1 1 d . . . . .
H20A H -0.0519 0.5605 -0.1822 0.026 Uiso 1 1 calc R U . . .
C21 C 0.3181(6) 0.4465(6) -0.1946(12) 0.0262(16) Uani 1 1 d . . . . .
C22 C -0.2836(5) 0.3266(6) -0.4385(10) 0.0176(14) Uani 1 1 d . . . . .
O11 O 0.3252(4) 0.5337(4) -0.1156(8) 0.0264(12) Uani 1 1 d . . . . .
O12 O 0.3920(5) 0.3839(4) -0.2157(11) 0.0354(15) Uani 1 1 d . . . . .
O13 O -0.2979(4) 0.2418(4) -0.5274(8) 0.0258(11) Uani 1 1 d . . . . .
O14 O -0.3558(4) 0.3808(4) -0.3758(8) 0.0212(11) Uani 1 1 d . . . . .
C1 C 0.5326(7) 0.8723(5) 0.2160(13) 0.0233(16) Uani 1 1 d . . . . .
O1 O 0.4873(4) 0.7909(4) 0.2687(8) 0.0245(11) Uani 1 1 d . . . . .
O2 O 0.5410(4) 0.9503(4) 0.3255(8) 0.0258(12) Uani 1 1 d . . . . .

loop_
_atom_site_aniso_label
_atom_site_aniso_U_11
_atom_site_aniso_U_22
_atom_site_aniso_U_33
_atom_site_aniso_U_23
_atom_site_aniso_U_13
_atom_site_aniso_U_12
Tb1 0.0129(3) 0.0151(3) 0.0166(3) -0.00119(15) -0.00154(17) 0.00062(13)
C11 0.018(4) 0.026(4) 0.020(3) -0.001(3) -0.003(3) -0.001(3)
C12 0.019(4) 0.027(4) 0.017(3) 0.002(3) -0.002(3) 0.001(3)
C13 0.025(4) 0.019(3) 0.015(3) 0.002(3) 0.000(3) -0.002(3)
C14 0.022(4) 0.022(3) 0.016(3) 0.001(3) -0.001(3) 0.004(3)
C15 0.022(4) 0.023(4) 0.026(4) -0.008(3) 0.000(3) -0.002(3)
C16 0.020(4) 0.024(4) 0.031(4) -0.004(3) -0.002(3) 0.004(3)
C17 0.023(4) 0.023(3) 0.020(3) 0.002(3) 0.001(3) -0.002(3)
C18 0.016(4) 0.028(4) 0.011(3) 0.005(3) -0.001(3) -0.005(3)
C19 0.016(4) 0.031(4) 0.024(4) -0.003(3) -0.001(3) 0.001(3)
C20 0.019(3) 0.022(3) 0.025(3) -0.004(3) 0.000(3) -0.003(3)
C21 0.018(4) 0.028(4) 0.031(4) 0.003(3) -0.005(3) -0.002(3)
C22 0.018(3) 0.023(4) 0.011(3) 0.007(3) 0.002(3) -0.002(3)
O11 0.019(3) 0.025(3) 0.034(3) -0.010(2) -0.004(2) -0.002(2)
O12 0.024(3) 0.027(3) 0.054(4) -0.018(3) -0.010(3) 0.006(2)
O13 0.020(2) 0.026(3) 0.031(3) -0.005(2) -0.003(2) -0.002(2)
O14 0.018(3) 0.028(3) 0.017(3) -0.001(2) -0.001(2) -0.0008(19)
C1 0.024(4) 0.021(4) 0.024(4) 0.003(3) -0.002(3) 0.001(3)
O1 0.026(3) 0.017(2) 0.031(3) -0.002(2) 0.007(2) -0.002(2)
O2 0.030(3) 0.019(3) 0.029(3) -0.003(2) 0.005(2) -0.005(2)

loop_
_atom_type_symbol
_atom_type_description
_atom_type_scat_dispersion_real
_atom_type_scat_dispersion_imag
_atom_type_scat_source
C C 0.0181 0.0091 'International Tables Vol C Tables 4.2.6.8 and 6.1.1.4'
H H 0.0000 0.0000 'International Tables Vol C Tables 4.2.6.8 and 6.1.1.4'
O O 0.0492 0.0322 'International Tables Vol C Tables 4.2.6.8 and 6.1.1.4'
Tb Tb -9.1472 9.1891 'International Tables Vol C Tables 4.2.6.8 and 6.1.1.4'

loop_
_geom_angle_atom_site_label_1
_geom_angle_atom_site_label_2
_geom_angle_atom_site_label_3
_geom_angle
_geom_angle_site_symmetry_1
_geom_angle_site_symmetry_3
_geom_angle_publ_flag
O11 Tb1 Tb1 67.10(13) . 3_665 ?
O11 Tb1 O12 136.15(19) . 3_665 ?
O11 Tb1 O13 76.77(19) . 2_554 ?
O11 Tb1 C1 74.8(2) . 4_575 ?
O11 Tb1 O1 82.20(19) . 4_575 ?
O11 Tb1 O1 152.11(18) . . ?
O11 Tb1 O2 72.06(19) . 2_645 ?
O11 Tb1 O2 71.64(19) . 4_575 ?
O12 Tb1 Tb1 69.10(13) 3_665 3_665 ?
O12 Tb1 C1 81.8(2) 3_665 4_575 ?
O12 Tb1 O1 92.2(2) 3_665 4_575 ?
O12 Tb1 O1 70.69(18) 3_665 . ?
O12 Tb1 O2 75.3(2) 3_665 2_645 ?
O12 Tb1 O2 71.6(2) 3_665 4_575 ?
O13 Tb1 Tb1 142.45(14) 2_554 3_665 ?
O13 Tb1 O12 145.22(19) 2_554 3_665 ?
O13 Tb1 C1 101.8(2) 2_554 4_575 ?
O13 Tb1 O1 80.14(18) 2_554 4_575 ?
O13 Tb1 O1 75.46(19) 2_554 . ?
O13 Tb1 O2 123.30(19) 2_554 4_575 ?
O13 Tb1 O2 136.71(19) 2_554 2_645 ?
O14 Tb1 Tb1 117.18(13) 3_565 3_665 ?
O14 Tb1 O11 101.14(19) 3_565 . ?
O14 Tb1 O12 100.2(2) 3_565 3_665 ?
O14 Tb1 O13 78.74(19) 3_565 2_554 ?
O14 Tb1 C1 175.59(19) 3_565 4_575 ?
O14 Tb1 O1 157.20(17) 3_565 4_575 ?
O14 Tb1 O1 75.98(18) 3_565 . ?
O14 Tb1 O2 152.28(17) 3_565 4_575 ?
O14 Tb1 O2 78.64(18) 3_565 2_645 ?
C1 Tb1 Tb1 59.82(13) 4_575 3_665 ?
O1 Tb1 Tb1 85.06(11) 4_575 3_665 ?
O1 Tb1 Tb1 139.30(13) . 3_665 ?
O1 Tb1 C1 108.41(19) . 4_575 ?
O1 Tb1 C1 25.29(18) 4_575 4_575 ?
O1 Tb1 O1 90.48(10) . 4_575 ?
O1 Tb1 O2 50.23(17) 4_575 4_575 ?
O1 Tb1 O2 122.92(17) . 4_575 ?
O2 Tb1 Tb1 35.12(12) 4_575 3_665 ?
O2 Tb1 Tb1 38.54(13) 2_645 3_665 ?
O2 Tb1 C1 24.97(18) 4_575 4_575 ?
O2 Tb1 C1 98.24(19) 2_645 4_575 ?
O2 Tb1 O1 123.31(17) 2_645 4_575 ?
O2 Tb1 O1 132.52(18) 2_645 . ?
O2 Tb1 O2 73.7(2) 2_645 4_575 ?
C12 C11 C16 120.3(7) . . ?
C12 C11 C21 118.4(7) . . ?
C16 C11 C21 121.3(7) . . ?
C11 C12 H12A 119.6 . . ?
C11 C12 C13 120.8(7) . . ?
C13 C12 H12A 119.6 . . ?
C14 C13 C12 118.9(7) . . ?
C20 C13 C12 122.1(7) . . ?
C20 C13 C14 119.0(7) . . ?
C15 C14 C13 118.1(7) . . ?
C17 C14 C13 119.1(7) . . ?
C17 C14 C15 122.8(7) . . ?
C14 C15 H15A 119.2 . . ?
C16 C15 C14 121.7(7) . . ?
C16 C15 H15A 119.2 . . ?
C11 C16 H16A 119.9 . . ?
C15 C16 C11 120.2(7) . . ?
C15 C16 H16A 119.9 . . ?
C14 C17 H17A 119.8 . . ?
C18 C17 C14 120.4(7) . . ?
C18 C17 H17A 119.8 . . ?
C17 C18 C19 119.4(7) . . ?
C17 C18 C22 121.2(7) . . ?
C19 C18 C22 119.4(7) . . ?
C18 C19 H19A 119.5 . . ?
C20 C19 C18 120.9(7) . . ?
C20 C19 H19A 119.5 . . ?
C13 C20 H20A 119.4 . . ?
C19 C20 C13 121.2(7) . . ?
C19 C20 H20A 119.4 . . ?
O11 C21 C11 117.4(7) . . ?
O11 C21 O12 126.0(7) . . ?
O12 C21 C11 116.6(7) . . ?
O13 C22 C18 119.0(6) . . ?
O13 C22 O14 123.7(7) . . ?
O14 C22 C18 117.3(6) . . ?
C21 O11 Tb1 140.5(5) . . ?
C21 O12 Tb1 135.9(5) . 3_665 ?
C22 O13 Tb1 136.0(5) . 2_544 ?
C22 O14 Tb1 130.9(5) . 3_565 ?
O1 C1 Tb1 60.6(4) . 4_576 ?
O2 C1 Tb1 60.3(4) . 4_576 ?
O2 C1 O1 120.8(8) . . ?
Tb1 O1 Tb1 132.6(2) . 4_576 ?
C1 O1 Tb1 94.1(5) . 4_576 ?
C1 O1 Tb1 132.2(5) . . ?
Tb1 O2 Tb1 106.3(2) 2_655 4_576 ?
C1 O2 Tb1 156.5(5) . 2_655 ?
C1 O2 Tb1 94.7(5) . 4_576 ?

loop_
_geom_bond_atom_site_label_1
_geom_bond_atom_site_label_2
_geom_bond_distance
_geom_bond_site_symmetry_2
_geom_bond_publ_flag
Tb1 Tb1 3.9549(7) 3_665 ?
Tb1 O11 2.304(5) . ?
Tb1 O12 2.325(6) 3_665 ?
Tb1 O13 2.316(5) 2_554 ?
Tb1 O14 2.260(5) 3_565 ?
Tb1 C1 2.946(9) 4_575 ?
Tb1 O1 2.456(5) . ?
Tb1 O1 2.572(5) 4_575 ?
Tb1 O2 2.371(5) 2_645 ?
Tb1 O2 2.568(5) 4_575 ?
C11 C12 1.366(11) . ?
C11 C16 1.429(11) . ?
C11 C21 1.507(10) . ?
C12 H12A 0.9300 . ?
C12 C13 1.426(10) . ?
C13 C14 1.438(10) . ?
C13 C20 1.401(10) . ?
C14 C15 1.427(10) . ?
C14 C17 1.415(11) . ?
C15 H15A 0.9300 . ?
C15 C16 1.355(11) . ?
C16 H16A 0.9300 . ?
C17 H17A 0.9300 . ?
C17 C18 1.385(11) . ?
C18 C19 1.427(10) . ?
C18 C22 1.489(10) . ?
C19 H19A 0.9300 . ?
C19 C20 1.359(10) . ?
C20 H20A 0.9300 . ?
C21 O11 1.239(10) . ?
C21 O12 1.265(10) . ?
C22 O13 1.251(9) . ?
C22 O14 1.263(9) . ?
O12 Tb1 2.325(6) 3_665 ?
O13 Tb1 2.316(5) 2_544 ?
O14 Tb1 2.260(5) 3_565 ?
C1 Tb1 2.946(9) 4_576 ?
C1 O1 1.261(9) . ?
C1 O2 1.247(9) . ?
O1 Tb1 2.572(5) 4_576 ?
O2 Tb1 2.568(5) 4_576 ?
O2 Tb1 2.371(5) 2_655 ?

loop_
_geom_torsion_atom_site_label_1
_geom_torsion_atom_site_label_2
_geom_torsion_atom_site_label_3
_geom_torsion_atom_site_label_4
_geom_torsion
_geom_torsion_site_symmetry_1
_geom_torsion_site_symmetry_2
_geom_torsion_site_symmetry_3
_geom_torsion_site_symmetry_4
_geom_torsion_publ_flag
Tb1 C1 O1 Tb1 169.1(6) 4_576 . . . ?
Tb1 C1 O2 Tb1 -153.8(14) 4_576 . . 2_655 ?
C11 C12 C13 C14 -0.5(11) . . . . ?
C11 C12 C13 C20 177.9(7) . . . . ?
C11 C21 O11 Tb1 159.8(6) . . . . ?
C11 C21 O12 Tb1 -166.0(6) . . . 3_665 ?
C12 C11 C16 C15 -0.6(12) . . . . ?
C12 C11 C21 O11 -5.1(11) . . . . ?
C12 C11 C21 O12 173.4(8) . . . . ?
C12 C13 C14 C15 -1.7(10) . . . . ?
C12 C13 C14 C17 178.6(7) . . . . ?
C12 C13 C20 C19 -177.0(7) . . . . ?
C13 C14 C15 C16 2.7(12) . . . . ?
C13 C14 C17 C18 -2.0(11) . . . . ?
C14 C13 C20 C19 1.4(11) . . . . ?
C14 C15 C16 C11 -1.6(12) . . . . ?
C14 C17 C18 C19 2.2(11) . . . . ?
C14 C17 C18 C22 -176.2(6) . . . . ?
C15 C14 C17 C18 178.3(7) . . . . ?
C16 C11 C12 C13 1.6(11) . . . . ?
C16 C11 C21 O11 176.1(8) . . . . ?
C16 C11 C21 O12 -5.4(11) . . . . ?
C17 C14 C15 C16 -177.6(8) . . . . ?
C17 C18 C19 C20 -0.7(11) . . . . ?
C17 C18 C22 O13 -2.1(10) . . . . ?
C17 C18 C22 O14 174.8(7) . . . . ?
C18 C19 C20 C13 -1.1(12) . . . . ?
C18 C22 O13 Tb1 167.6(5) . . . 2_544 ?
C18 C22 O14 Tb1 -92.2(7) . . . 3_565 ?
C19 C18 C22 O13 179.4(7) . . . . ?
C19 C18 C22 O14 -3.7(10) . . . . ?
C20 C13 C14 C15 179.9(7) . . . . ?
C20 C13 C14 C17 0.2(10) . . . . ?
C21 C11 C12 C13 -177.2(7) . . . . ?
C21 C11 C16 C15 178.2(8) . . . . ?
C22 C18 C19 C20 177.8(7) . . . . ?
O11 C21 O12 Tb1 12.3(15) . . . 3_665 ?
O12 C21 O11 Tb1 -18.5(15) . . . . ?
O13 C22 O14 Tb1 84.5(8) . . . 3_565 ?
O14 C22 O13 Tb1 -9.1(11) . . . 2_544 ?
O1 C1 O2 Tb1 -3.2(8) . . . 4_576 ?
O1 C1 O2 Tb1 -157.1(9) . . . 2_655 ?
O2 C1 O1 Tb1 172.3(5) . . . . ?
O2 C1 O1 Tb1 3.2(8) . . . 4_576 ?
